data_2219042
loop_
_publ_author_name
'Arfan, Mohammad'
'Tahir, M. Nawaz'
'Khan, Rasool'
'Iqbal, Mohammad S.'

_publ_section_title
;3-(2-Benzamidophenyl)-4-(4-hydroxyphenyl)-5-methyl-4<i>H</i>-1,2,4-triazol-1-ium
 chloride
;
_journal_coeditor_code HK2490
_journal_issue 8
_journal_name_full 'Acta Crystallographica Section E'
_journal_page_first o1505
_journal_paper_doi 10.1107/S160053680802148X
_journal_volume 64
_journal_year 2008
_chemical_formula_iupac 'C22 H19 N4 O2 +, Cl -'
_chemical_formula_moiety 'C22 H19 N4 O2 +, Cl -'
_chemical_formula_sum 'C22 H19 Cl N4 O2'
_chemical_formula_weight 406.86
_chemical_name_systematic
;
3-(2-Benzamidophenyl)-4-(4-hydroxyphenyl)-5-methyl-4<i>H</i>-1,2,4-
triazol-1-ium chloride
;
_space_group_IT_number 29
_symmetry_cell_setting orthorhombic
_symmetry_space_group_name_Hall 'P 2c -2ac'
_symmetry_space_group_name_H-M 'P c a 21'
_atom_sites_solution_hydrogens geom
_atom_sites_solution_primary direct
_atom_sites_solution_secondary difmap
_audit_creation_method SHELXL-97
_cell_angle_alpha 90.00
_cell_angle_beta 90.00
_cell_angle_gamma 90.00
_cell_formula_units_Z 4
_cell_length_a 17.1336(15)
_cell_length_b 9.8967(9)
_cell_length_c 12.1910(10)
_cell_measurement_reflns_used 2009
_cell_measurement_temperature 296(2)
_cell_measurement_theta_max 28.80
_cell_measurement_theta_min 2.06
_cell_volume 2067.2(3)
_computing_cell_refinement 'APEX2 (Bruker, 2007)'
_computing_data_collection 'APEX2 (Bruker, 2007)'
_computing_data_reduction 'SAINT (Bruker, 2007)'
_computing_molecular_graphics 'ORTEP-3 for Windows (Farrugia, 1997) and PLATON (Spek, 2003)'
_computing_publication_material 'WinGX (Farrugia, 1999) and PLATON (Spek, 2003)'
_computing_structure_refinement 'SHELXL97 (Sheldrick, 2008)'
_computing_structure_solution 'SHELXS97 (Sheldrick, 2008)'
_diffrn_ambient_temperature 296(2)
_diffrn_detector_area_resol_mean 7.40
_diffrn_measured_fraction_theta_full 0.994
_diffrn_measured_fraction_theta_max 0.994
_diffrn_measurement_device_type 'Bruker Kappa APEXII CCD'
_diffrn_measurement_method \w
_diffrn_radiation_monochromator graphite
_diffrn_radiation_source 'fine-focus sealed tube'
_diffrn_radiation_type MoK\a
_diffrn_radiation_wavelength 0.71073
_diffrn_reflns_av_R_equivalents 0.0220
_diffrn_reflns_av_sigmaI/netI 0.0186
_diffrn_reflns_limit_h_max 18
_diffrn_reflns_limit_h_min -23
_diffrn_reflns_limit_k_max 10
_diffrn_reflns_limit_k_min -13
_diffrn_reflns_limit_l_max 12
_diffrn_reflns_limit_l_min -16
_diffrn_reflns_number 13329
_diffrn_reflns_theta_full 28.80
_diffrn_reflns_theta_max 28.80
_diffrn_reflns_theta_min 2.06
_diffrn_standards_number 0
_exptl_absorpt_coefficient_mu 0.210
_exptl_absorpt_correction_T_max 0.960
_exptl_absorpt_correction_T_min 0.950
_exptl_absorpt_correction_type multi-scan
_exptl_absorpt_process_details '(SADABS; Bruker, 2005)'
_exptl_crystal_colour black
_exptl_crystal_density_diffrn 1.307
_exptl_crystal_density_method 'not measured'
_exptl_crystal_description prismatic
_exptl_crystal_F_000 848
_exptl_crystal_size_max 0.25
_exptl_crystal_size_mid 0.20
_exptl_crystal_size_min 0.18
_refine_diff_density_max 0.197
_refine_diff_density_min -0.206
_refine_ls_abs_structure_details 'Flack (1983) with no Friedel pairs'
_refine_ls_abs_structure_Flack 0.06(7)
_refine_ls_extinction_method none
_refine_ls_goodness_of_fit_ref 1.019
_refine_ls_hydrogen_treatment mixed
_refine_ls_matrix_type full
_refine_ls_number_parameters 272
_refine_ls_number_reflns 2809
_refine_ls_number_restraints 1
_refine_ls_restrained_S_all 1.019
_refine_ls_R_factor_all 0.0413
_refine_ls_R_factor_gt 0.0343
_refine_ls_shift/su_max 0.001
_refine_ls_shift/su_mean 0.000
_refine_ls_structure_factor_coef Fsqd
_refine_ls_weighting_details 'calc w=1/[\s^2^(Fo^2^)+(0.0606P)^2^+0.2556P] where P=(Fo^2^+2Fc^2^)/3'
_refine_ls_weighting_scheme calc
_refine_ls_wR_factor_gt 0.0918
_refine_ls_wR_factor_ref 0.0973
_reflns_number_gt 2480
_reflns_number_total 2809
_reflns_threshold_expression I>2\s(I)
_cod_data_source_file hk2490.cif
_cod_data_source_block I
_cod_database_code 2219042
_cod_database_fobs_code 2219042

loop_
_symmetry_equiv_pos_as_xyz
'x, y, z'
'-x,-y, z+1/2'
'-x+1/2, y, z+1/2'
'x+1/2, -y, z'

loop_
_atom_site_aniso_label
_atom_site_aniso_U_11
_atom_site_aniso_U_22
_atom_site_aniso_U_33
_atom_site_aniso_U_12
_atom_site_aniso_U_13
_atom_site_aniso_U_23
Cl 0.0360(2) 0.0416(3) 0.0547(3) -0.0066(2) 0.0002(3) 0.0095(3)
O1 0.0540(10) 0.0641(11) 0.0389(9) -0.0263(9) 0.0049(8) -0.0019(9)
O2 0.104(2) 0.0464(10) 0.0590(13) 0.0042(12) 0.0244(13) 0.0210(11)
N1 0.0295(9) 0.0549(12) 0.0343(10) -0.0086(8) 0.0027(7) -0.0004(9)
N2 0.0373(9) 0.0381(9) 0.0428(10) -0.0018(8) -0.0011(8) 0.0070(9)
N3 0.0360(9) 0.0375(9) 0.0494(11) 0.0008(8) -0.0005(9) 0.0105(9)
N4 0.0345(9) 0.0309(9) 0.0382(10) 0.0006(7) 0.0047(7) 0.0034(7)
C1 0.0332(10) 0.0399(11) 0.0362(11) 0.0028(8) -0.0017(9) 0.0000(9)
C2 0.0452(13) 0.0516(14) 0.0386(12) -0.0102(10) -0.0013(10) 0.0019(11)
C3 0.0594(16) 0.075(2) 0.0406(13) -0.0120(14) 0.0071(12) 0.0054(14)
C4 0.083(2) 0.0655(18) 0.0435(14) 0.0084(16) 0.0101(15) -0.0096(14)
C5 0.094(2) 0.0415(13) 0.0588(18) -0.0032(14) 0.0028(17) -0.0158(13)
C6 0.0678(17) 0.0380(12) 0.0481(14) -0.0035(11) 0.0037(13) 0.0006(10)
C7 0.0334(11) 0.0384(11) 0.0373(11) -0.0034(8) -0.0004(9) 0.0022(9)
C8 0.0325(10) 0.0392(11) 0.0353(10) -0.0063(8) -0.0030(8) 0.0015(9)
C9 0.0326(10) 0.0598(15) 0.0508(14) -0.0082(10) -0.0051(10) 0.0026(12)
C10 0.0462(14) 0.0737(18) 0.0540(16) -0.0104(13) -0.0210(13) 0.0084(14)
C11 0.0653(18) 0.075(2) 0.0367(13) -0.0117(15) -0.0159(12) 0.0048(13)
C12 0.0534(14) 0.0549(14) 0.0346(12) -0.0025(11) -0.0022(10) 0.0006(11)
C13 0.0366(10) 0.0353(10) 0.0337(10) -0.0039(8) -0.0027(8) 0.0040(9)
C14 0.0359(10) 0.0325(10) 0.0336(10) -0.0028(8) 0.0028(8) 0.0009(8)
C15 0.0369(12) 0.0323(9) 0.0482(12) 0.0022(8) 0.0032(10) 0.0050(10)
C16 0.0338(13) 0.0642(18) 0.093(2) 0.0031(11) 0.0058(14) 0.0277(18)
C17 0.0365(10) 0.0309(10) 0.0369(10) 0.0006(8) 0.0046(9) 0.0054(9)
C18 0.0518(13) 0.0379(12) 0.0425(12) 0.0099(10) 0.0153(11) 0.0057(10)
C19 0.0625(16) 0.0339(11) 0.0527(14) 0.0139(10) 0.0168(13) 0.0069(11)
C20 0.0533(12) 0.0394(11) 0.0440(12) 0.0020(9) 0.0076(12) 0.0113(11)
C21 0.091(2) 0.0481(14) 0.0446(14) 0.0031(14) 0.0306(15) 0.0036(11)
C22 0.086(2) 0.0351(12) 0.0515(16) 0.0072(12) 0.0283(14) 0.0009(10)

loop_
_atom_site_type_symbol
_atom_site_label
_atom_site_fract_x
_atom_site_fract_y
_atom_site_fract_z
_atom_site_U_iso_or_equiv
_atom_site_thermal_displace_type
_atom_site_occupancy
Cl Cl 0.18901(3) 0.41678(5) 0.23611(6) 0.0441(2) Uani 1.000
O O1 0.08185(11) 0.8416(2) 0.61956(15) 0.0523(6) Uani 1.000
O O2 0.23156(16) 1.1272(2) 0.1626(2) 0.0698(9) Uani 1.000
N N1 -0.02194(12) 0.7017(2) 0.62595(16) 0.0396(6) Uani 1.000
N N2 0.12701(11) 0.54036(19) 0.55257(17) 0.0394(5) Uani 1.000
N N3 0.20680(12) 0.5419(2) 0.55843(18) 0.0410(6) Uani 1.000
N N4 0.17842(10) 0.69261(19) 0.44104(16) 0.0345(5) Uani 1.000
C C1 0.02424(13) 0.8077(2) 0.79409(19) 0.0364(6) Uani 1.000
C C2 -0.01415(15) 0.7183(3) 0.8629(2) 0.0451(8) Uani 1.000
C C3 -0.02023(18) 0.7468(4) 0.9741(2) 0.0583(10) Uani 1.000
C C4 0.0117(2) 0.8628(3) 1.0166(3) 0.0640(10) Uani 1.000
C C5 0.0506(2) 0.9501(3) 0.9485(3) 0.0648(10) Uani 1.000
C C6 0.05751(18) 0.9231(3) 0.8372(2) 0.0513(8) Uani 1.000
C C7 0.03122(13) 0.7860(2) 0.6732(2) 0.0364(6) Uani 1.000
C C8 -0.03057(13) 0.6865(2) 0.51128(19) 0.0357(6) Uani 1.000
C C9 -0.10597(14) 0.6966(3) 0.4680(2) 0.0477(8) Uani 1.000
C C10 -0.11851(17) 0.6838(3) 0.3569(3) 0.0580(9) Uani 1.000
C C11 -0.05706(19) 0.6642(3) 0.2866(2) 0.0590(10) Uani 1.000
C C12 0.01801(16) 0.6538(3) 0.3276(2) 0.0476(8) Uani 1.000
C C13 0.03172(13) 0.6628(2) 0.44022(18) 0.0352(6) Uani 1.000
C C14 0.11081(12) 0.6336(2) 0.48077(18) 0.0340(6) Uani 1.000
C C15 0.23791(13) 0.6310(2) 0.4926(2) 0.0391(6) Uani 1.000
C C16 0.32228(14) 0.6578(3) 0.4792(3) 0.0637(10) Uani 1.000
C C17 0.18724(12) 0.8055(2) 0.36715(19) 0.0348(6) Uani 1.000
C C18 0.16505(16) 0.9329(2) 0.3999(2) 0.0441(7) Uani 1.000
C C19 0.17852(16) 1.0418(3) 0.3320(2) 0.0497(8) Uani 1.000
C C20 0.21503(14) 1.0236(2) 0.2313(2) 0.0456(7) Uani 1.000
C C21 0.2375(2) 0.8955(3) 0.2002(2) 0.0612(9) Uani 1.000
C C22 0.22377(19) 0.7867(3) 0.2674(2) 0.0575(9) Uani 1.000
H H1 -0.061(2) 0.684(3) 0.661(3) 0.0628 Uiso 1.000
H H2 -0.03578 0.63946 0.83474 0.0541 Uiso 1.000
H H2A 0.220(2) 1.195(4) 0.187(4) 0.0839 Uiso 1.000
H H3 -0.04612 0.68676 1.02018 0.0700 Uiso 1.000
H H3A 0.2334(17) 0.480(3) 0.608(3) 0.0492 Uiso 1.000
H H4 0.00691 0.88200 1.09092 0.0768 Uiso 1.000
H H5 0.07271 1.02826 0.97730 0.0778 Uiso 1.000
H H6 0.08444 0.98261 0.79188 0.0616 Uiso 1.000
H H9 -0.14797 0.71205 0.51465 0.0573 Uiso 1.000
H H10 -0.16905 0.68850 0.32930 0.0696 Uiso 1.000
H H11 -0.06583 0.65794 0.21149 0.0710 Uiso 1.000
H H12 0.05962 0.64081 0.27972 0.0571 Uiso 1.000
H H16A 0.33112 0.75352 0.47749 0.0956 Uiso 1.000
H H16B 0.35037 0.61882 0.53950 0.0956 Uiso 1.000
H H16C 0.34011 0.61830 0.41172 0.0956 Uiso 1.000
H H18 0.14104 0.94552 0.46751 0.0529 Uiso 1.000
H H19 0.16312 1.12783 0.35368 0.0596 Uiso 1.000
H H21 0.26212 0.88257 0.13302 0.0734 Uiso 1.000
H H22 0.23907 0.70060 0.24582 0.0689 Uiso 1.000

loop_
_atom_type_symbol
_atom_type_description
_atom_type_scat_dispersion_real
_atom_type_scat_dispersion_imag
_atom_type_scat_source
C C 0.0033 0.0016 'International Tables Vol C Tables 4.2.6.8 and 6.1.1.4'
H H 0.0000 0.0000 'International Tables Vol C Tables 4.2.6.8 and 6.1.1.4'
N N 0.0061 0.0033 'International Tables Vol C Tables 4.2.6.8 and 6.1.1.4'
O O 0.0106 0.0060 'International Tables Vol C Tables 4.2.6.8 and 6.1.1.4'
Cl Cl 0.1484 0.1585 'International Tables Vol C Tables 4.2.6.8 and 6.1.1.4'

loop_
_geom_angle_atom_site_label_1
_geom_angle_atom_site_label_2
_geom_angle_atom_site_label_3
_geom_angle
C20 O2 H2A 112(3)
C7 N1 C8 123.6(2)
N3 N2 C14 103.89(18)
N2 N3 C15 112.5(2)
C14 N4 C15 106.23(18)
C14 N4 C17 129.23(18)
C15 N4 C17 124.32(18)
C8 N1 H1 114(3)
C7 N1 H1 117(2)
N2 N3 H3A 119.5(18)
C15 N3 H3A 128.0(18)
C2 C1 C6 119.6(2)
C2 C1 C7 122.9(2)
C6 C1 C7 117.5(2)
C1 C2 C3 119.8(3)
C2 C3 C4 120.6(3)
C3 C4 C5 119.5(3)
C4 C5 C6 120.8(3)
C1 C6 C5 119.8(3)
N1 C7 C1 116.83(19)
O1 C7 N1 121.7(2)
O1 C7 C1 121.5(2)
C9 C8 C13 119.0(2)
N1 C8 C13 123.5(2)
N1 C8 C9 117.5(2)
C8 C9 C10 120.6(2)
C9 C10 C11 120.5(3)
C10 C11 C12 119.9(2)
C11 C12 C13 120.5(2)
C12 C13 C14 118.2(2)
C8 C13 C12 119.5(2)
C8 C13 C14 122.0(2)
N2 C14 N4 110.84(18)
N2 C14 C13 124.17(19)
N4 C14 C13 124.76(19)
N3 C15 N4 106.5(2)
N4 C15 C16 127.5(2)
N3 C15 C16 126.0(2)
N4 C17 C22 119.5(2)
C18 C17 C22 120.3(2)
N4 C17 C18 120.0(2)
C17 C18 C19 119.7(2)
C18 C19 C20 120.3(2)
O2 C20 C19 122.9(2)
C19 C20 C21 119.2(2)
O2 C20 C21 117.9(2)
C20 C21 C22 120.6(2)
C17 C22 C21 119.8(3)
C1 C2 H2 120.00
C3 C2 H2 120.00
C2 C3 H3 120.00
C4 C3 H3 120.00
C3 C4 H4 120.00
C5 C4 H4 120.00
C4 C5 H5 120.00
C6 C5 H5 120.00
C1 C6 H6 120.00
C5 C6 H6 120.00
C8 C9 H9 120.00
C10 C9 H9 120.00
C9 C10 H10 120.00
C11 C10 H10 120.00
C10 C11 H11 120.00
C12 C11 H11 120.00
C11 C12 H12 120.00
C13 C12 H12 120.00
C15 C16 H16A 109.00
C15 C16 H16B 109.00
C15 C16 H16C 109.00
H16A C16 H16B 110.00
H16A C16 H16C 109.00
H16B C16 H16C 109.00
C17 C18 H18 120.00
C19 C18 H18 120.00
C18 C19 H19 120.00
C20 C19 H19 120.00
C20 C21 H21 120.00
C22 C21 H21 120.00
C17 C22 H22 120.00
C21 C22 H22 120.00

loop_
_geom_bond_atom_site_label_1
_geom_bond_atom_site_label_2
_geom_bond_distance
O1 C7 1.218(3)
O2 C20 1.354(3)
O2 H2A 0.76(4)
N1 C7 1.363(3)
N1 C8 1.414(3)
N1 H1 0.81(3)
N2 N3 1.369(3)
N2 C14 1.302(3)
N3 C15 1.306(3)
N3 H3A 0.97(3)
N4 C14 1.385(3)
N4 C15 1.344(3)
N4 C17 1.443(3)
C1 C2 1.385(3)
C1 C6 1.380(4)
C1 C7 1.494(3)
C2 C3 1.389(4)
C2 H2 0.9300
C3 C4 1.373(5)
C3 H3 0.9300
C4 C5 1.371(5)
C4 H4 0.9300
C5 C6 1.388(4)
C5 H5 0.9300
C6 H6 0.9300
C8 C9 1.399(3)
C8 C13 1.395(3)
C9 C10 1.377(4)
C9 H9 0.9300
C10 C11 1.371(4)
C10 H10 0.9300
C11 C12 1.384(4)
C11 H11 0.9300
C12 C13 1.396(3)
C12 H12 0.9300
C13 C14 1.471(3)
C15 C16 1.479(3)
C16 H16A 0.9600
C16 H16B 0.9600
C16 H16C 0.9600
C17 C18 1.376(3)
C17 C22 1.380(3)
C18 C19 1.378(4)
C18 H18 0.9300
C19 C20 1.390(3)
C19 H19 0.9300
C20 C21 1.378(4)
C21 C22 1.373(4)
C21 H21 0.9300
C22 H22 0.9300

loop_
_geom_contact_atom_site_label_1
_geom_contact_atom_site_label_2
_geom_contact_distance
_geom_contact_site_symmetry_2
Cl O2 3.090(2) 1_545
Cl N1 3.372(2) 2_564
Cl C2 3.627(3) 2_564
Cl N3 3.068(2) 3_554
Cl H2 2.9400 2_564
Cl H9 3.0700 2_564
Cl H1 2.58(3) 2_564
Cl H22 2.9400 .
Cl H10 2.8800 4_565
Cl H2A 2.34(4) 1_545
Cl H3A 2.14(3) 3_554
O1 N4 3.106(3) .
O1 N2 3.187(3) .
O1 C18 3.165(3) .
O1 C13 2.941(3) .
O1 C14 2.710(3) .
O1 C21 3.291(4) 3_555
O2 Cl 3.090(2) 1_565
O1 H6 2.5200 .
O1 H18 2.3500 .
O1 H21 2.7100 3_555
O2 H9 2.8000 2_574
N1 Cl 3.372(2) 2_565
N1 N2 3.141(3) .
N2 C7 3.281(3) .
N2 N4 2.212(3) .
N2 O1 3.187(3) .
N2 N1 3.141(3) .
N3 Cl 3.068(2) 3_555
N3 N4 2.124(3) .
N4 N3 2.124(3) .
N4 O1 3.106(3) .
N1 H2 2.6300 .
N2 H3 2.6700 2_564
N3 H22 2.9200 3_555
N4 H12 2.8800 .
C2 Cl 3.627(3) 2_565
C3 C16 3.505(4) 3_555
C4 C16 3.524(4) 3_555
C7 N2 3.281(3) .
C7 C14 3.105(3) .
C12 C17 3.301(3) .
C13 O1 2.941(3) .
C13 C18 3.550(3) .
C14 O1 2.710(3) .
C14 C7 3.105(3) .
C16 C22 3.338(4) .
C16 C4 3.524(4) 3_554
C16 C3 3.505(4) 3_554
C17 C12 3.301(3) .
C18 C13 3.550(3) .
C18 O1 3.165(3) .
C21 O1 3.291(4) 3_554
C22 C16 3.338(4) .
C2 H19 2.9700 2_575
C2 H1 2.61(4) .
C4 H16A 2.9400 3_555
C5 H16A 2.8300 3_555
C6 H16A 3.0600 3_555
C8 H5 2.9400 2_574
C9 H5 2.7800 2_574
C12 H2 2.9200 2_564
C15 H21 3.0200 3_555
C15 H22 3.0900 .
C17 H16A 2.8600 .
C17 H12 2.9300 .
H1 H9 2.3400 .
H1 C2 2.61(4) .
H1 Cl 2.58(3) 2_565
H1 H2 2.2100 .
H2 N1 2.6300 .
H2 H1 2.2100 .
H2 C12 2.9200 2_565
H2 Cl 2.9400 2_565
H2A H19 2.3500 .
H2A Cl 2.34(4) 1_565
H3 H11 2.3700 1_556
H3 N2 2.6700 2_565
H3A H16B 2.5700 .
H3A Cl 2.14(3) 3_555
H5 C9 2.7800 2_575
H5 C8 2.9400 2_575
H6 O1 2.5200 .
H9 Cl 3.0700 2_565
H9 O2 2.8000 2_575
H9 H1 2.3400 .
H10 Cl 2.8800 4_465
H11 H3 2.3700 1_554
H12 N4 2.8800 .
H12 C17 2.9300 .
H16A C4 2.9400 3_554
H16A C17 2.8600 .
H16A C5 2.8300 3_554
H16A C6 3.0600 3_554
H16B H3A 2.5700 .
H18 O1 2.3500 .
H19 C2 2.9700 2_574
H19 H2A 2.3500 .
H21 C15 3.0200 3_554
H21 O1 2.7100 3_554
H22 C15 3.0900 .
H22 N3 2.9200 3_554
H22 Cl 2.9400 .

loop_
_geom_hbond_atom_site_label_D
_geom_hbond_atom_site_label_H
_geom_hbond_atom_site_label_A
_geom_hbond_site_symmetry_A
_geom_hbond_distance_DH
_geom_hbond_distance_HA
_geom_hbond_distance_DA
_geom_hbond_angle_DHA
_geom_hbond_publ_flag
N1 H1 Cl 2_565 0.81(3) 2.58(3) 3.372(2) 166(3) yes
O2 H2A Cl 1_565 0.76(4) 2.34(4) 3.090(2) 171(5) yes
N3 H3A Cl 3_555 0.97(3) 2.14(3) 3.068(2) 158(3) yes
C18 H18 O1 . 0.9300 2.3500 3.165(3) 146.00 yes
C16 H16A Cg2 3_554 0.9600 2.8400 3.367(3) 115.00 yes

loop_
_geom_torsion_atom_site_label_1
_geom_torsion_atom_site_label_2
_geom_torsion_atom_site_label_3
_geom_torsion_atom_site_label_4
_geom_torsion
C8 N1 C7 O1 -9.5(3)
C8 N1 C7 C1 170.21(19)
C7 N1 C8 C9 -130.2(2)
C7 N1 C8 C13 49.5(3)
C14 N2 N3 C15 -0.6(3)
N3 N2 C14 N4 0.5(2)
N3 N2 C14 C13 175.2(2)
N2 N3 C15 N4 0.4(3)
N2 N3 C15 C16 -179.9(2)
C15 N4 C14 N2 -0.2(2)
C15 N4 C14 C13 -174.9(2)
C17 N4 C14 N2 -175.0(2)
C17 N4 C14 C13 10.4(3)
C14 N4 C15 N3 -0.1(2)
C14 N4 C15 C16 -179.8(2)
C17 N4 C15 N3 175.0(2)
C17 N4 C15 C16 -4.7(4)
C14 N4 C17 C18 67.0(3)
C14 N4 C17 C22 -118.2(3)
C15 N4 C17 C18 -106.9(3)
C15 N4 C17 C22 67.8(3)
C6 C1 C2 C3 1.3(4)
C7 C1 C2 C3 -178.2(2)
C2 C1 C6 C5 -1.5(4)
C7 C1 C6 C5 178.0(3)
C2 C1 C7 O1 -159.0(2)
C2 C1 C7 N1 21.3(3)
C6 C1 C7 O1 21.5(3)
C6 C1 C7 N1 -158.2(2)
C1 C2 C3 C4 -0.2(4)
C2 C3 C4 C5 -0.7(5)
C3 C4 C5 C6 0.5(5)
C4 C5 C6 C1 0.6(5)
N1 C8 C9 C10 179.5(2)
C13 C8 C9 C10 -0.2(4)
N1 C8 C13 C12 -177.8(2)
N1 C8 C13 C14 8.3(3)
C9 C8 C13 C12 1.9(3)
C9 C8 C13 C14 -172.0(2)
C8 C9 C10 C11 -1.6(4)
C9 C10 C11 C12 1.6(5)
C10 C11 C12 C13 0.2(4)
C11 C12 C13 C8 -1.9(4)
C11 C12 C13 C14 172.2(2)
C8 C13 C14 N2 52.0(3)
C8 C13 C14 N4 -134.1(2)
C12 C13 C14 N2 -122.0(3)
C12 C13 C14 N4 52.0(3)
N4 C17 C18 C19 175.6(2)
C22 C17 C18 C19 0.9(4)
N4 C17 C22 C21 -175.2(3)
C18 C17 C22 C21 -0.5(4)
C17 C18 C19 C20 -0.6(4)
C18 C19 C20 O2 -178.2(3)
C18 C19 C20 C21 0.1(4)
O2 C20 C21 C22 178.7(3)
C19 C20 C21 C22 0.3(4)
C20 C21 C22 C17 -0.1(5)

loop_
_cod_related_entry_id
_cod_related_entry_database
_cod_related_entry_code
1 ChemSpider 30655568
